data_1524665
loop_
_publ_author_name
'Keller, P.'
'Hess, H.'
'Dunn, P.J.'

_publ_section_title
;
 Die Ladungsbilanz fuer eine verfeinerte Kristallstruktur von Stranskiit,
 Zn2 Cu (As O4)2
;
_journal_name_full
;
TMPM. Tschermaks Mineralogische und Petrographische Mitteilungen (1979-)
;
_journal_page_first 167
_journal_page_last 174
_journal_volume 26
_journal_year 1979
_chemical_formula_sum 'As2 Cu O8 Zn2'
_chemical_name_systematic 'Zn2 Cu (As O4)2'
_space_group_IT_number 2
_symmetry_space_group_name_Hall '-P 1'
_symmetry_space_group_name_H-M 'P -1'
_cell_angle_alpha 110.16
_cell_angle_beta 112.09
_cell_angle_gamma 86.74
_cell_formula_units_Z 1
_cell_length_a 5.092
_cell_length_b 6.695
_cell_length_c 5.304
_cell_volume 156.729
_citation_journal_id_ASTM TTMMDZ
_cod_data_source_file Keller_TTMMDZ_1979_251.cif
_cod_data_source_block As2Cu1O8Zn2
_cod_original_cell_volume 156.7295
_cod_original_formula_sum 'As2 Cu1 O8 Zn2'
_cod_database_code 1524665

loop_
_symmetry_equiv_pos_as_xyz
x,y,z
-x,-y,-z

loop_
_atom_site_label
_atom_site_type_symbol
_atom_site_fract_x
_atom_site_fract_y
_atom_site_fract_z
_atom_site_occupancy
_atom_site_U_iso_or_equiv
As1 As+5 0.8647 0.2761 0.138 1 0.0
Zn1 Zn+2 0.2303 0.1857 0.7357 1 0.0
Cu1 Cu+2 0.5 0.5 0.5 1 0.0
O3 O-2 0.6336 0.1554 0.7986 1 0.0
O1 O-2 0.1838 0.3332 0.129 1 0.0
O4 O-2 0.733 0.5045 0.2921 1 0.0
O2 O-2 0.9082 0.1212 0.3429 1 0.0
